data_7023751
loop_
_publ_author_name
'Wu, Shanshan'
'Deligonal, Nihal'
'Protasiewicz, John D.'

_publ_section_title
;
 An unusually unstable ortho-phosphinophenol and its use to prepare
 benzoxaphospholes having enhanced air-stability.
;
_journal_issue 41
_journal_name_full 'Dalton transactions (Cambridge, England : 2003)'
_journal_page_first 14866
_journal_page_last 14874
_journal_paper_doi 10.1039/c3dt51919h
_journal_volume 42
_journal_year 2013
_chemical_formula_moiety 'C21 H25 O P'
_chemical_formula_sum 'C21 H25 O P'
_chemical_formula_weight 324.38
_chemical_name_systematic
;

?

;
_space_group_IT_number 61
_symmetry_cell_setting orthorhombic
_symmetry_space_group_name_Hall '-P 2ac 2ab'
_symmetry_space_group_name_H-M 'P b c a'
_atom_sites_solution_hydrogens geom
_atom_sites_solution_primary direct
_atom_sites_solution_secondary difmap
_audit_creation_method SHELXL-97
_cell_angle_alpha 90.00
_cell_angle_beta 90.00
_cell_angle_gamma 90.00
_cell_formula_units_Z 8
_cell_length_a 10.5448(9)
_cell_length_b 10.0465(8)
_cell_length_c 35.559(3)
_cell_measurement_reflns_used 5476
_cell_measurement_temperature 180(2)
_cell_measurement_theta_max 21.47
_cell_measurement_theta_min 2.25
_cell_volume 3767.1(5)
_computing_cell_refinement 'Bruker SMART'
_computing_data_collection 'Bruker SMART'
_computing_data_reduction 'Bruker SAINT'
_computing_molecular_graphics 'Bruker SHELXTL'
_computing_publication_material 'Bruker SHELXTL'
_computing_structure_refinement 'SHELXL-97 (Sheldrick, 1997)'
_computing_structure_solution 'SHELXS-97 (Sheldrick, 1990)'
_diffrn_ambient_temperature 180(2)
_diffrn_measured_fraction_theta_full 0.997
_diffrn_measured_fraction_theta_max 0.997
_diffrn_measurement_device_type 'AXScale in APX II CCD area detector'
_diffrn_measurement_method 'phi and omega scans'
_diffrn_radiation_monochromator graphite
_diffrn_radiation_source 'fine-focus sealed tube'
_diffrn_radiation_type MoK\a
_diffrn_radiation_wavelength 0.71073
_diffrn_reflns_av_R_equivalents 0.0609
_diffrn_reflns_av_sigmaI/netI 0.0335
_diffrn_reflns_limit_h_max 13
_diffrn_reflns_limit_h_min -13
_diffrn_reflns_limit_k_max 13
_diffrn_reflns_limit_k_min -13
_diffrn_reflns_limit_l_max 45
_diffrn_reflns_limit_l_min -46
_diffrn_reflns_number 40817
_diffrn_reflns_theta_full 27.50
_diffrn_reflns_theta_max 27.50
_diffrn_reflns_theta_min 1.15
_diffrn_standards_decay_% none
_diffrn_standards_number 0
_exptl_absorpt_coefficient_mu 0.149
_exptl_absorpt_correction_T_max 0.9945
_exptl_absorpt_correction_T_min 0.9575
_exptl_absorpt_correction_type multi-scan
_exptl_absorpt_process_details 'AXScale in APEX 2 (Bruker, 2004)'
_exptl_crystal_colour colourless
_exptl_crystal_density_diffrn 1.144
_exptl_crystal_density_meas ?
_exptl_crystal_density_method 'not measured'
_exptl_crystal_description irregular
_exptl_crystal_F_000 1392
_exptl_crystal_size_max 0.30
_exptl_crystal_size_mid 0.25
_exptl_crystal_size_min 0.04
_refine_diff_density_max 0.228
_refine_diff_density_min -0.231
_refine_diff_density_rms 0.043
_refine_ls_extinction_method none
_refine_ls_goodness_of_fit_ref 1.036
_refine_ls_hydrogen_treatment constr
_refine_ls_matrix_type full
_refine_ls_number_parameters 214
_refine_ls_number_reflns 4307
_refine_ls_number_restraints 0
_refine_ls_restrained_S_all 1.036
_refine_ls_R_factor_all 0.0658
_refine_ls_R_factor_gt 0.0412
_refine_ls_shift/su_max 0.002
_refine_ls_shift/su_mean 0.000
_refine_ls_structure_factor_coef Fsqd
_refine_ls_weighting_details 'calc w=1/[\s^2^(Fo^2^)+(0.0507P)^2^+1.1230P] where P=(Fo^2^+2Fc^2^)/3'
_refine_ls_weighting_scheme calc
_refine_ls_wR_factor_gt 0.0983
_refine_ls_wR_factor_ref 0.1139
_reflns_number_gt 3114
_reflns_number_total 4307
_reflns_threshold_expression >2sigma(I)
_cod_data_source_file c3dt51919h.txt
_cod_data_source_block nd111411_0m
_cod_depositor_comments
;
The following automatic conversions were performed:

'_symmetry_cell_setting' value 'Orthorhombic' changed to
'orthorhombic' according to
/home/saulius/struct/CIF-dictionaries/cif_core.dic dictionary named
'cif_core.dic' version 2.4.2 from 2011-04-26.

Automatic conversion script
Id: cif_fix_values 1891 2012-01-12 08:04:46Z andrius 

The following automatic conversions were performed:

'_exptl_crystal_density_meas' value 'not measured' was changed to '?'
- the value is perceived as not measured.

Automatic conversion script
Id: cif_fix_values 3008 2015-01-20 13:52:24Z robertas 
;
_cod_original_sg_symbol_H-M Pbca
_cod_database_code 7023751

loop_
_symmetry_equiv_pos_as_xyz
'x, y, z'
'-x+1/2, -y, z+1/2'
'-x, y+1/2, -z+1/2'
'x+1/2, -y+1/2, -z'
'-x, -y, -z'
'x-1/2, y, -z-1/2'
'x, -y-1/2, z-1/2'
'-x-1/2, y-1/2, z'

loop_
_atom_site_label
_atom_site_type_symbol
_atom_site_fract_x
_atom_site_fract_y
_atom_site_fract_z
_atom_site_U_iso_or_equiv
_atom_site_adp_type
_atom_site_occupancy
_atom_site_symmetry_multiplicity
_atom_site_calc_flag
_atom_site_refinement_flags
P1 P 0.64239(4) 1.04567(4) 0.634453(12) 0.03073(13) Uani 1 1 d .
C3 C 0.58206(16) 1.04716(16) 0.59004(5) 0.0300(4) Uani 1 1 d .
C1 C 0.51060(15) 0.84547(15) 0.60846(4) 0.0274(3) Uani 1 1 d .
C11 C 0.43969(14) 0.64054(15) 0.63407(5) 0.0281(3) Uani 1 1 d .
C2 C 0.57262(14) 0.88396(15) 0.64110(4) 0.0256(3) Uani 1 1 d .
C13 C 0.56630(14) 0.79691(15) 0.67259(4) 0.0256(3) Uani 1 1 d .
C12 C 0.49981(14) 0.67903(16) 0.66787(5) 0.0286(4) Uani 1 1 d .
H12 H 0.4943 0.6203 0.6887 0.034 Uiso 1 1 calc R
C14 C 0.62820(15) 0.83432(15) 0.71015(4) 0.0285(4) Uani 1 1 d .
C18 C 0.36810(16) 0.50767(17) 0.63231(5) 0.0334(4) Uani 1 1 d .
C10 C 0.44576(15) 0.72624(16) 0.60379(5) 0.0303(4) Uani 1 1 d .
H10 H 0.4069 0.7044 0.5805 0.036 Uiso 1 1 calc R
C4 C 0.58820(17) 1.15091(16) 0.56131(5) 0.0322(4) Uani 1 1 d .
C16 C 0.56785(18) 0.96272(16) 0.72513(5) 0.0366(4) Uani 1 1 d .
H16A H 0.5839 1.0356 0.7074 0.055 Uiso 1 1 calc R
H16B H 0.6049 0.9848 0.7496 0.055 Uiso 1 1 calc R
H16C H 0.4762 0.9499 0.7279 0.055 Uiso 1 1 calc R
C15 C 0.61047(19) 0.72655(17) 0.74025(5) 0.0411(5) Uani 1 1 d .
H15A H 0.5197 0.7125 0.7447 0.062 Uiso 1 1 calc R
H15B H 0.6512 0.7551 0.7637 0.062 Uiso 1 1 calc R
H15C H 0.6491 0.6433 0.7316 0.062 Uiso 1 1 calc R
C17 C 0.77123(16) 0.85522(18) 0.70457(5) 0.0377(4) Uani 1 1 d .
H17A H 0.8091 0.7737 0.6944 0.057 Uiso 1 1 calc R
H17B H 0.8107 0.8764 0.7288 0.057 Uiso 1 1 calc R
H17C H 0.7852 0.9288 0.6870 0.057 Uiso 1 1 calc R
C5 C 0.50441(19) 1.15271(19) 0.53094(5) 0.0432(5) Uani 1 1 d .
H5 H 0.4431 1.0841 0.5283 0.052 Uiso 1 1 calc R
C9 C 0.67687(18) 1.25340(19) 0.56442(5) 0.0417(4) Uani 1 1 d .
H9 H 0.7345 1.2539 0.5850 0.050 Uiso 1 1 calc R
C7 C 0.5989(2) 1.3544(2) 0.50804(5) 0.0488(5) Uani 1 1 d .
H7 H 0.6027 1.4235 0.4898 0.059 Uiso 1 1 calc R
C8 C 0.6818(2) 1.3542(2) 0.53798(6) 0.0488(5) Uani 1 1 d .
H8 H 0.7426 1.4234 0.5405 0.059 Uiso 1 1 calc R
C21 C 0.25284(19) 0.5141(2) 0.65846(6) 0.0471(5) Uani 1 1 d .
H21A H 0.1944 0.5831 0.6496 0.071 Uiso 1 1 calc R
H21B H 0.2809 0.5355 0.6840 0.071 Uiso 1 1 calc R
H21C H 0.2096 0.4278 0.6585 0.071 Uiso 1 1 calc R
C19 C 0.45453(19) 0.39389(18) 0.64558(6) 0.0487(5) Uani 1 1 d .
H19A H 0.4105 0.3087 0.6424 0.073 Uiso 1 1 calc R
H19B H 0.4757 0.4067 0.6722 0.073 Uiso 1 1 calc R
H19C H 0.5326 0.3936 0.6306 0.073 Uiso 1 1 calc R
C20 C 0.3239(2) 0.4750(2) 0.59249(6) 0.0550(6) Uani 1 1 d .
H20A H 0.2799 0.3890 0.5925 0.082 Uiso 1 1 calc R
H20B H 0.3974 0.4703 0.5757 0.082 Uiso 1 1 calc R
H20C H 0.2659 0.5446 0.5837 0.082 Uiso 1 1 calc R
C6 C 0.5103(2) 1.2543(2) 0.50454(6) 0.0508(5) Uani 1 1 d .
H6 H 0.4529 1.2549 0.4839 0.061 Uiso 1 1 calc R
O1 O 0.51499(11) 0.93609(11) 0.57944(3) 0.0315(3) Uani 1 1 d .

loop_
_atom_site_aniso_label
_atom_site_aniso_U_11
_atom_site_aniso_U_22
_atom_site_aniso_U_33
_atom_site_aniso_U_23
_atom_site_aniso_U_13
_atom_site_aniso_U_12
P1 0.0341(2) 0.0259(2) 0.0322(2) -0.00164(18) -0.00073(18) -0.00677(18)
C3 0.0299(9) 0.0265(8) 0.0337(9) -0.0029(7) 0.0026(7) -0.0050(7)
C1 0.0264(8) 0.0260(8) 0.0299(8) 0.0001(6) 0.0016(7) -0.0010(6)
C11 0.0209(8) 0.0253(8) 0.0381(9) -0.0025(7) 0.0003(7) -0.0019(6)
C2 0.0211(8) 0.0238(8) 0.0318(9) -0.0043(6) 0.0025(6) -0.0001(6)
C13 0.0208(8) 0.0236(7) 0.0324(8) -0.0045(6) 0.0024(6) 0.0017(6)
C12 0.0245(8) 0.0263(8) 0.0351(9) -0.0006(7) 0.0002(7) -0.0001(6)
C14 0.0323(9) 0.0246(8) 0.0285(8) -0.0020(6) -0.0009(7) -0.0008(7)
C18 0.0300(9) 0.0273(8) 0.0428(10) -0.0012(7) -0.0041(8) -0.0071(7)
C10 0.0268(8) 0.0307(9) 0.0335(9) -0.0049(7) -0.0022(7) -0.0036(7)
C4 0.0367(9) 0.0297(9) 0.0302(9) -0.0020(7) 0.0039(7) -0.0026(7)
C16 0.0466(11) 0.0304(9) 0.0328(9) -0.0048(7) 0.0075(8) 0.0014(8)
C15 0.0554(12) 0.0318(9) 0.0361(10) 0.0011(8) -0.0066(9) -0.0039(8)
C17 0.0330(9) 0.0374(10) 0.0428(10) -0.0057(8) -0.0087(8) -0.0006(8)
C5 0.0550(12) 0.0374(10) 0.0371(10) 0.0013(8) -0.0054(9) -0.0131(9)
C9 0.0433(11) 0.0404(10) 0.0414(10) 0.0039(8) -0.0045(8) -0.0115(9)
C7 0.0684(13) 0.0392(10) 0.0387(11) 0.0102(9) 0.0008(10) -0.0074(10)
C8 0.0563(13) 0.0403(11) 0.0497(12) 0.0072(9) -0.0026(10) -0.0170(9)
C21 0.0322(10) 0.0453(11) 0.0638(13) 0.0013(10) 0.0037(9) -0.0118(9)
C19 0.0435(11) 0.0294(9) 0.0733(14) -0.0042(9) -0.0076(10) -0.0021(9)
C20 0.0698(14) 0.0450(12) 0.0501(12) -0.0007(9) -0.0119(11) -0.0291(11)
C6 0.0675(14) 0.0478(11) 0.0370(11) 0.0061(9) -0.0116(9) -0.0103(10)
O1 0.0361(6) 0.0275(6) 0.0308(6) -0.0006(5) -0.0012(5) -0.0067(5)

loop_
_atom_type_symbol
_atom_type_description
_atom_type_scat_dispersion_real
_atom_type_scat_dispersion_imag
_atom_type_scat_source
C C 0.0033 0.0016 'International Tables Vol C Tables 4.2.6.8 and 6.1.1.4'
H H 0.0000 0.0000 'International Tables Vol C Tables 4.2.6.8 and 6.1.1.4'
O O 0.0106 0.0060 'International Tables Vol C Tables 4.2.6.8 and 6.1.1.4'
P P 0.1023 0.0942 'International Tables Vol C Tables 4.2.6.8 and 6.1.1.4'

loop_
_geom_angle_atom_site_label_1
_geom_angle_atom_site_label_2
_geom_angle_atom_site_label_3
_geom_angle
C3 P1 C2 88.68(7)
O1 C3 C4 114.24(14)
O1 C3 P1 116.08(11)
C4 C3 P1 129.66(12)
O1 C1 C2 115.27(13)
O1 C1 C10 119.80(14)
C2 C1 C10 124.93(15)
C10 C11 C12 118.18(14)
C10 C11 C18 122.24(14)
C12 C11 C18 119.56(14)
C1 C2 C13 117.72(14)
C1 C2 P1 109.55(12)
C13 C2 P1 132.68(12)
C12 C13 C2 116.98(14)
C12 C13 C14 122.01(14)
C2 C13 C14 121.00(13)
C13 C12 C11 124.31(15)
C13 C12 H12 117.8
C11 C12 H12 117.8
C13 C14 C16 109.39(13)
C13 C14 C15 112.51(13)
C16 C14 C15 107.50(13)
C13 C14 C17 109.82(13)
C16 C14 C17 109.72(14)
C15 C14 C17 107.84(14)
C20 C18 C21 109.25(16)
C20 C18 C11 112.05(15)
C21 C18 C11 109.21(14)
C20 C18 C19 107.83(16)
C21 C18 C19 108.39(16)
C11 C18 C19 110.05(13)
C11 C10 C1 117.86(15)
C11 C10 H10 121.1
C1 C10 H10 121.1
C5 C4 C9 118.45(16)
C5 C4 C3 121.49(16)
C9 C4 C3 120.04(16)
C14 C16 H16A 109.5
C14 C16 H16B 109.5
H16A C16 H16B 109.5
C14 C16 H16C 109.5
H16A C16 H16C 109.5
H16B C16 H16C 109.5
C14 C15 H15A 109.5
C14 C15 H15B 109.5
H15A C15 H15B 109.5
C14 C15 H15C 109.5
H15A C15 H15C 109.5
H15B C15 H15C 109.5
C14 C17 H17A 109.5
C14 C17 H17B 109.5
H17A C17 H17B 109.5
C14 C17 H17C 109.5
H17A C17 H17C 109.5
H17B C17 H17C 109.5
C6 C5 C4 120.31(17)
C6 C5 H5 119.8
C4 C5 H5 119.8
C8 C9 C4 120.77(18)
C8 C9 H9 119.6
C4 C9 H9 119.6
C8 C7 C6 119.94(18)
C8 C7 H7 120.0
C6 C7 H7 120.0
C7 C8 C9 120.17(18)
C7 C8 H8 119.9
C9 C8 H8 119.9
C18 C21 H21A 109.5
C18 C21 H21B 109.5
H21A C21 H21B 109.5
C18 C21 H21C 109.5
H21A C21 H21C 109.5
H21B C21 H21C 109.5
C18 C19 H19A 109.5
C18 C19 H19B 109.5
H19A C19 H19B 109.5
C18 C19 H19C 109.5
H19A C19 H19C 109.5
H19B C19 H19C 109.5
C18 C20 H20A 109.5
C18 C20 H20B 109.5
H20A C20 H20B 109.5
C18 C20 H20C 109.5
H20A C20 H20C 109.5
H20B C20 H20C 109.5
C7 C6 C5 120.36(18)
C7 C6 H6 119.8
C5 C6 H6 119.8
C3 O1 C1 110.41(12)

loop_
_geom_bond_atom_site_label_1
_geom_bond_atom_site_label_2
_geom_bond_distance
P1 C3 1.7028(17)
P1 C2 1.7991(16)
C3 O1 1.3737(18)
C3 C4 1.461(2)
C1 O1 1.3770(18)
C1 C2 1.387(2)
C1 C10 1.389(2)
C11 C10 1.380(2)
C11 C12 1.413(2)
C11 C18 1.535(2)
C2 C13 1.422(2)
C13 C12 1.386(2)
C13 C14 1.533(2)
C12 H12 0.9500
C14 C16 1.534(2)
C14 C15 1.534(2)
C14 C17 1.536(2)
C18 C20 1.526(3)
C18 C21 1.532(3)
C18 C19 1.536(3)
C10 H10 0.9500
C4 C5 1.395(2)
C4 C9 1.395(2)
C16 H16A 0.9800
C16 H16B 0.9800
C16 H16C 0.9800
C15 H15A 0.9800
C15 H15B 0.9800
C15 H15C 0.9800
C17 H17A 0.9800
C17 H17B 0.9800
C17 H17C 0.9800
C5 C6 1.388(3)
C5 H5 0.9500
C9 C8 1.383(3)
C9 H9 0.9500
C7 C8 1.378(3)
C7 C6 1.378(3)
C7 H7 0.9500
C8 H8 0.9500
C21 H21A 0.9800
C21 H21B 0.9800
C21 H21C 0.9800
C19 H19A 0.9800
C19 H19B 0.9800
C19 H19C 0.9800
C20 H20A 0.9800
C20 H20B 0.9800
C20 H20C 0.9800
C6 H6 0.9500
